data_4038256
loop_
_publ_author_name
'Yakiyama, Yumi'
'Hishikawa, Shota'
'Sakurai, Hidehiro'

_publ_section_title
;
 Synthesis of C<sub>70</sub>-fragment buckybowls bearing alkoxy
 substituents.
;
_journal_name_full 'Beilstein journal of organic chemistry'
_journal_page_first 681
_journal_page_last 690
_journal_paper_doi 10.3762/bjoc.16.66
_journal_volume 16
_journal_year 2020
_chemical_formula_moiety 'C29 H14 O2'
_chemical_formula_sum 'C29 H14 O2'
_chemical_formula_weight 394.40
_space_group_crystal_system monoclinic
_space_group_IT_number 14
_space_group_name_Hall '-P 2ybc'
_space_group_name_H-M_alt 'P 1 21/c 1'
_atom_sites_solution_hydrogens geom
_audit_creation_date 2020-01-29
_audit_creation_method
;
Olex2 1.2
(compiled 2018.05.29 svn.r3508 for OlexSys, GUI svn.r5506)
;
_cell_angle_alpha 90
_cell_angle_beta 100.62(3)
_cell_angle_gamma 90
_cell_formula_units_Z 8
_cell_length_a 17.274(4)
_cell_length_b 7.4408(15)
_cell_length_c 27.913(6)
_cell_measurement_reflns_used 3950
_cell_measurement_temperature 150(2)
_cell_measurement_theta_max 27.37
_cell_measurement_theta_min 3.03
_cell_volume 3526.3(14)
_computing_cell_refinement PROCESS-AUTO
_computing_data_collection PROCESS-AUTO
_computing_data_reduction PROCESS-AUTO
_computing_molecular_graphics 'Olex2 (Dolomanov et al., 2009)'
_computing_publication_material 'Olex2 (Dolomanov et al., 2009)'
_computing_structure_refinement 'ShelXL (Sheldrick, 2015)'
_computing_structure_solution 'XS (Sheldrick, 2008)'?'
_diffrn_ambient_temperature 150(2)
_diffrn_measured_fraction_theta_full 0.991
_diffrn_measured_fraction_theta_max 0.987
_diffrn_measurement_device_type 'Rigaku R-AXIS VII area detector'
_diffrn_measurement_method '\w scans'
_diffrn_radiation_monochromator graphite
_diffrn_radiation_type MoK\a
_diffrn_radiation_wavelength 0.71073
_diffrn_reflns_av_R_equivalents 0.1884
_diffrn_reflns_av_unetI/netI 0.3510
_diffrn_reflns_Laue_measured_fraction_full 0.991
_diffrn_reflns_Laue_measured_fraction_max 0.987
_diffrn_reflns_limit_h_max 22
_diffrn_reflns_limit_h_min -22
_diffrn_reflns_limit_k_max 9
_diffrn_reflns_limit_k_min -9
_diffrn_reflns_limit_l_max 34
_diffrn_reflns_limit_l_min -35
_diffrn_reflns_number 19291
_diffrn_reflns_point_group_measured_fraction_full 0.991
_diffrn_reflns_point_group_measured_fraction_max 0.987
_diffrn_reflns_theta_full 26.000
_diffrn_reflns_theta_max 27.485
_diffrn_reflns_theta_min 3.026
_diffrn_source 'fine-focus sealed tube'
_exptl_absorpt_coefficient_mu 0.092
_exptl_absorpt_correction_T_max 0.9999
_exptl_absorpt_correction_T_min 0.5437
_exptl_absorpt_correction_type multi-scan
_exptl_absorpt_process_details
;
    Higashi, T. (1995). Program for Absorption Correction.
    Rigaku Corporation, Tokyo, Japan.
;
_exptl_crystal_colour yellow
_exptl_crystal_density_diffrn 1.486
_exptl_crystal_description block
_exptl_crystal_F_000 1632
_exptl_crystal_size_max 0.18
_exptl_crystal_size_mid 0.03
_exptl_crystal_size_min 0.03
_refine_diff_density_max 0.214
_refine_diff_density_min -0.253
_refine_diff_density_rms 0.052
_refine_ls_extinction_method none
_refine_ls_goodness_of_fit_ref 1.000
_refine_ls_hydrogen_treatment constr
_refine_ls_matrix_type full
_refine_ls_number_parameters 559
_refine_ls_number_reflns 7995
_refine_ls_number_restraints 51
_refine_ls_restrained_S_all 0.999
_refine_ls_R_factor_all 0.3593
_refine_ls_R_factor_gt 0.1217
_refine_ls_shift/su_max 0.000
_refine_ls_shift/su_mean 0.000
_refine_ls_structure_factor_coef Fsqd
_refine_ls_weighting_details 'w=1/[\s^2^(Fo^2^)+(0.0558P)^2^] where P=(Fo^2^+2Fc^2^)/3'
_refine_ls_weighting_scheme calc
_refine_ls_wR_factor_gt 0.1498
_refine_ls_wR_factor_ref 0.2096
_reflns_Friedel_coverage 0.000
_reflns_number_gt 2351
_reflns_number_total 7995
_reflns_threshold_expression 'I > 2\s(I)'
_cod_data_source_file Dioxole-5c-re.cif
_cod_data_source_block Dioxole5c
_cod_depositor_comments
;
The following automatic conversions were performed:

data item '_cell_measurement_temperature' value '150(2' was changed
to '150(2)' -- precision was estimated.

Automatic conversion script
Id: cif_fix_values 7556 2019-12-06 15:28:31Z antanas 

 Adding full bibliography for 4038256--4038257.cif.
;
_cod_original_cell_volume 3526.2(13)
_cod_database_code 4038256
_shelx_shelxl_version_number 2018/3
_shelx_space_group_comment
;
The symmetry employed for this shelxl refinement is uniquely defined
by the following loop, which should always be used as a source of
symmetry information in preference to the above space-group names.
They are only intended as comments.
;
_olex2_refinement_description
;
1. Fixed Uiso
 At 1.2 times of:
  All C(H) groups, All C(H,H) groups
2. Rigid bond restraints
 C23, C24, C25, C26, C27, C28
 with sigma for 1-2 distances of 0.01 and sigma for 1-3 distances of 0.01
3. Uiso/Uaniso restraints and constraints
C23 \\sim C24 \\sim C25 \\sim C26 \\sim C27 \\sim C28: within 1.7A with sigma
of 0.04 and sigma for terminal atoms of 0.08
4. Rigid body (RIGU) restrains
 C23, C24
 with sigma for 1-2 distances of 0.004 and sigma for 1-3 distances of 0.004
5.a Secondary CH2 refined with riding coordinates:
 C8(H8A,H8B), C13(H13A,H13B), C29(H29A,H29B), C37(H37A,H37B), C42(H42A,H42B),
 C58(H58A,H58B)
5.b Aromatic/amide H refined with riding coordinates:
 C10(H10), C11(H11), C15(H15), C16(H16), C18(H18), C22(H22), C25(H25),
 C26(H26), C39(H39), C40(H40), C44(H44), C45(H45), C47(H47), C51(H51), C54(H54),
  C55(H55)
;
_olex2_submission_special_instructions 'No special instructions were received'

loop_
_space_group_symop_operation_xyz
'x, y, z'
'-x, y+1/2, -z+1/2'
'-x, -y, -z'
'x, -y-1/2, z-1/2'

loop_
_atom_site_label
_atom_site_type_symbol
_atom_site_fract_x
_atom_site_fract_y
_atom_site_fract_z
_atom_site_U_iso_or_equiv
_atom_site_adp_type
_atom_site_occupancy
_atom_site_site_symmetry_order
_atom_site_calc_flag
_atom_site_refinement_flags_posn
_atom_site_refinement_flags_adp
_atom_site_refinement_flags_occupancy
_atom_site_disorder_assembly
_atom_site_disorder_group
O1 O 0.3024(2) 0.0242(5) 0.36021(13) 0.0589(12) Uani 1 1 d . . . . .
O2 O 0.2501(3) 0.1422(6) 0.42428(13) 0.0770(14) Uani 1 1 d . . . . .
O3 O 0.5032(3) 0.0937(6) 0.11413(14) 0.0717(14) Uani 1 1 d . . . . .
O4 O 0.5680(3) 0.1391(7) 0.05000(14) 0.0904(16) Uani 1 1 d . . . . .
C1 C 0.1170(3) -0.0211(7) 0.17136(19) 0.0338(14) Uani 1 1 d . . . . .
C2 C 0.0497(3) 0.0519(7) 0.1396(2) 0.0381(15) Uani 1 1 d . . . . .
C3 C 0.0547(3) 0.0665(8) 0.0907(2) 0.0438(16) Uani 1 1 d . . . . .
C4 C 0.1239(4) 0.0197(7) 0.0733(2) 0.0410(16) Uani 1 1 d . . . . .
C5 C 0.1888(4) -0.0463(7) 0.1043(2) 0.0429(16) Uani 1 1 d . . . . .
C6 C 0.1852(4) -0.0653(7) 0.1545(2) 0.0410(15) Uani 1 1 d . . . . .
C7 C 0.2596(3) -0.0728(7) 0.1825(2) 0.0406(15) Uani 1 1 d . . . . .
C8 C 0.3194(3) -0.0651(7) 0.14699(17) 0.0460(16) Uani 1 1 d . . . . .
H8A H 0.347495 -0.177923 0.146870 0.055 Uiso 1 1 calc R . . . .
H8B H 0.357097 0.031362 0.155689 0.055 Uiso 1 1 calc R . . . .
C9 C 0.2654(4) -0.0293(7) 0.0967(2) 0.0512(17) Uani 1 1 d . . . . .
C10 C 0.2720(4) 0.0384(8) 0.0518(2) 0.0570(18) Uani 1 1 d . . . . .
H10 H 0.321277 0.042188 0.042904 0.068 Uiso 1 1 calc R . . . .
C11 C 0.2049(4) 0.1031(8) 0.01833(19) 0.0530(17) Uani 1 1 d . . . . .
H11 H 0.211766 0.146474 -0.011853 0.064 Uiso 1 1 calc R . . . .
C12 C 0.1297(4) 0.1029(8) 0.0297(2) 0.0474(17) Uani 1 1 d . . . . .
C13 C 0.0511(3) 0.2038(7) 0.01268(18) 0.0556(18) Uani 1 1 d . . . . .
H13A H 0.020596 0.149558 -0.016374 0.067 Uiso 1 1 calc R . . . .
H13B H 0.059964 0.329655 0.006380 0.067 Uiso 1 1 calc R . . . .
C14 C 0.0098(4) 0.1804(9) 0.0573(2) 0.0590(19) Uani 1 1 d . . . . .
C15 C -0.0513(3) 0.2646(8) 0.0741(2) 0.0619(19) Uani 1 1 d . . . . .
H15 H -0.087284 0.332589 0.052621 0.074 Uiso 1 1 calc R . . . .
C16 C -0.0603(3) 0.2496(8) 0.1231(2) 0.0505(17) Uani 1 1 d . . . . .
H16 H -0.102948 0.306053 0.132776 0.061 Uiso 1 1 calc R . . . .
C17 C -0.0069(3) 0.1521(8) 0.1583(2) 0.0453(16) Uani 1 1 d . . . . .
C18 C 0.0022(3) 0.1685(7) 0.2108(2) 0.0473(16) Uani 1 1 d . . . . .
H18 H -0.036548 0.225901 0.224322 0.057 Uiso 1 1 calc R . . . .
C19 C 0.0664(3) 0.1012(7) 0.2402(2) 0.0406(15) Uani 1 1 d . . . . .
C20 C 0.1255(3) 0.0112(7) 0.2203(2) 0.0389(15) Uani 1 1 d . . . . .
C21 C 0.1986(4) -0.0078(7) 0.25184(19) 0.0442(16) Uani 1 1 d . . . . .
C22 C 0.2676(3) -0.0463(7) 0.23378(18) 0.0430(15) Uani 1 1 d . . . . .
H22 H 0.316378 -0.054162 0.254396 0.052 Uiso 1 1 calc R . . . .
C23 C 0.1812(3) 0.0581(7) 0.29855(19) 0.0423(15) Uani 1 1 d . U . . .
C24 C 0.1027(3) 0.1258(7) 0.2924(2) 0.0476(16) Uani 1 1 d . U . . .
C25 C 0.0739(3) 0.2030(7) 0.3316(2) 0.0476(16) Uani 1 1 d . U . . .
H25 H 0.022793 0.247725 0.326176 0.057 Uiso 1 1 calc R . . . .
C26 C 0.1186(4) 0.2148(8) 0.3776(2) 0.0620(18) Uani 1 1 d . U . . .
H26 H 0.099449 0.264266 0.403674 0.074 Uiso 1 1 calc R . . . .
C27 C 0.1933(4) 0.1485(8) 0.3821(2) 0.0514(17) Uani 1 1 d . U . . .
C28 C 0.2250(4) 0.0774(8) 0.3444(2) 0.0495(16) Uani 1 1 d . U . . .
C29 C 0.3210(4) 0.0934(9) 0.4086(2) 0.076(2) Uani 1 1 d . . . . .
H29A H 0.348759 0.003067 0.430234 0.091 Uiso 1 1 calc R . . . .
H29B H 0.354882 0.197708 0.409325 0.091 Uiso 1 1 calc R . . . .
C30 C 0.6725(3) -0.0914(7) 0.3018(2) 0.0430(16) Uani 1 1 d . . . . .
C31 C 0.7473(4) -0.0874(7) 0.3330(2) 0.0446(16) Uani 1 1 d . . . . .
C32 C 0.7477(3) -0.0642(7) 0.3829(2) 0.0433(16) Uani 1 1 d . . . . .
C33 C 0.6766(4) -0.0460(7) 0.4013(2) 0.0444(16) Uani 1 1 d . . . . .
C34 C 0.6062(3) -0.0472(7) 0.3702(2) 0.0388(15) Uani 1 1 d . . . . .
C35 C 0.6025(3) -0.0694(7) 0.3194(2) 0.0448(16) Uani 1 1 d . . . . .
C36 C 0.5325(3) -0.0042(8) 0.2926(2) 0.0427(16) Uani 1 1 d . . . . .
C37 C 0.4809(3) 0.0562(8) 0.32967(17) 0.0533(18) Uani 1 1 d . . . . .
H37A H 0.462797 0.178867 0.323582 0.064 Uiso 1 1 calc R . . . .
H37B H 0.435702 -0.022142 0.328536 0.064 Uiso 1 1 calc R . . . .
C38 C 0.5383(4) 0.0400(8) 0.3791(2) 0.0536(18) Uani 1 1 d . . . . .
C39 C 0.5469(3) 0.1208(8) 0.4245(2) 0.0556(18) Uani 1 1 d . . . . .
H39 H 0.503845 0.177256 0.433593 0.067 Uiso 1 1 calc R . . . .
C40 C 0.6210(4) 0.1191(8) 0.4577(2) 0.0570(18) Uani 1 1 d . . . . .
H40 H 0.624125 0.170443 0.488397 0.068 Uiso 1 1 calc R . . . .
C41 C 0.6872(4) 0.0442(8) 0.4456(2) 0.0487(17) Uani 1 1 d . . . . .
C42 C 0.7773(3) 0.0632(7) 0.46229(18) 0.0550(17) Uani 1 1 d . . . . .
H42A H 0.796308 -0.013021 0.490173 0.066 Uiso 1 1 calc R . . . .
H42B H 0.791871 0.186753 0.470644 0.066 Uiso 1 1 calc R . . . .
C43 C 0.8102(4) 0.0012(8) 0.4170(2) 0.0512(17) Uani 1 1 d . . . . .
C44 C 0.8793(4) 0.0283(8) 0.3997(2) 0.0629(19) Uani 1 1 d . . . . .
H44 H 0.924344 0.064866 0.421106 0.075 Uiso 1 1 calc R . . . .
C45 C 0.8822(4) 0.0012(7) 0.3506(3) 0.0602(19) Uani 1 1 d . . . . .
H45 H 0.930296 0.016381 0.340575 0.072 Uiso 1 1 calc R . . . .
C46 C 0.8165(4) -0.0476(8) 0.3154(2) 0.0553(18) Uani 1 1 d . . . . .
C47 C 0.8090(4) -0.0259(7) 0.2632(3) 0.0621(19) Uani 1 1 d . . . . .
H47 H 0.854432 -0.011655 0.250157 0.075 Uiso 1 1 calc R . . . .
C48 C 0.7383(4) -0.0256(8) 0.2328(2) 0.0498(17) Uani 1 1 d . . . . .
C49 C 0.6688(3) -0.0552(7) 0.2531(2) 0.0415(15) Uani 1 1 d . . . . .
C50 C 0.5984(3) -0.0036(8) 0.2228(2) 0.0483(17) Uani 1 1 d . . . . .
C51 C 0.5297(3) 0.0267(7) 0.24192(18) 0.0475(16) Uani 1 1 d . . . . .
H51 H 0.483568 0.065963 0.222005 0.057 Uiso 1 1 calc R . . . .
C52 C 0.6229(4) 0.0361(7) 0.1759(2) 0.0487(17) Uani 1 1 d . . . . .
C53 C 0.7074(4) 0.0234(8) 0.1810(2) 0.0539(17) Uani 1 1 d . . . . .
C54 C 0.7453(4) 0.0559(8) 0.1423(2) 0.0622(19) Uani 1 1 d . . . . .
H54 H 0.799946 0.051700 0.147013 0.075 Uiso 1 1 calc R . . . .
C55 C 0.7017(5) 0.0950(8) 0.0965(2) 0.066(2) Uani 1 1 d . . . . .
H55 H 0.726187 0.114301 0.069900 0.079 Uiso 1 1 calc R . . . .
C56 C 0.6217(4) 0.1038(8) 0.0919(3) 0.0599(19) Uani 1 1 d . . . . .
C57 C 0.5832(4) 0.0749(8) 0.1299(2) 0.0557(18) Uani 1 1 d . . . . .
C58 C 0.4927(4) 0.1284(9) 0.0628(2) 0.074(2) Uani 1 1 d . . . . .
H58A H 0.462428 0.032344 0.044712 0.089 Uiso 1 1 calc R . . . .
H58B H 0.464431 0.240402 0.054998 0.089 Uiso 1 1 calc R . . . .

loop_
_atom_site_aniso_label
_atom_site_aniso_U_11
_atom_site_aniso_U_22
_atom_site_aniso_U_33
_atom_site_aniso_U_23
_atom_site_aniso_U_13
_atom_site_aniso_U_12
O1 0.061(3) 0.070(3) 0.047(3) 0.000(2) 0.012(2) 0.004(3)
O2 0.080(3) 0.097(4) 0.057(3) -0.010(3) 0.021(3) -0.003(3)
O3 0.074(3) 0.088(4) 0.056(3) 0.009(2) 0.020(3) 0.003(3)
O4 0.088(4) 0.133(5) 0.053(3) 0.026(3) 0.022(3) -0.004(4)
C1 0.038(4) 0.026(4) 0.038(4) -0.007(3) 0.011(3) -0.008(3)
C2 0.047(4) 0.022(4) 0.044(4) -0.003(3) 0.004(3) -0.011(3)
C3 0.037(4) 0.036(4) 0.053(4) -0.003(4) -0.008(4) -0.007(3)
C4 0.053(4) 0.033(4) 0.036(4) -0.005(3) 0.004(4) -0.012(3)
C5 0.054(4) 0.026(4) 0.054(4) -0.012(3) 0.025(4) -0.007(3)
C6 0.051(4) 0.026(4) 0.047(4) -0.004(3) 0.013(4) -0.005(3)
C7 0.044(4) 0.031(4) 0.050(4) -0.005(3) 0.019(3) -0.001(3)
C8 0.055(4) 0.034(4) 0.049(4) -0.006(3) 0.008(3) 0.007(3)
C9 0.063(5) 0.040(4) 0.055(4) -0.001(3) 0.024(4) -0.002(4)
C10 0.071(5) 0.051(5) 0.059(4) -0.020(4) 0.038(4) -0.011(4)
C11 0.068(5) 0.049(5) 0.040(4) -0.005(3) 0.006(4) -0.002(4)
C12 0.066(5) 0.040(4) 0.036(4) -0.015(3) 0.009(4) -0.012(4)
C13 0.064(4) 0.054(5) 0.044(4) -0.006(3) -0.004(4) -0.022(4)
C14 0.060(5) 0.049(5) 0.065(5) -0.023(4) 0.004(4) -0.008(4)
C15 0.054(5) 0.052(5) 0.069(5) -0.011(4) -0.016(4) -0.015(4)
C16 0.036(4) 0.051(5) 0.061(4) -0.010(4) -0.001(4) 0.001(3)
C17 0.040(4) 0.042(4) 0.057(4) -0.011(4) 0.018(4) -0.005(3)
C18 0.031(4) 0.042(4) 0.073(5) -0.003(4) 0.019(3) -0.007(3)
C19 0.049(4) 0.026(4) 0.047(4) -0.007(3) 0.011(4) -0.009(3)
C20 0.042(4) 0.031(4) 0.045(4) 0.003(3) 0.013(4) 0.004(3)
C21 0.055(4) 0.035(4) 0.046(4) 0.002(3) 0.019(4) -0.001(3)
C22 0.038(4) 0.039(4) 0.049(4) -0.001(3) -0.003(3) 0.010(3)
C23 0.054(4) 0.037(4) 0.034(3) -0.008(3) 0.003(3) -0.005(3)
C24 0.050(3) 0.037(4) 0.063(4) 0.001(3) 0.028(3) -0.008(3)
C25 0.042(4) 0.039(4) 0.065(4) 0.002(3) 0.017(3) -0.008(3)
C26 0.067(4) 0.052(5) 0.074(4) 0.000(4) 0.031(4) -0.005(4)
C27 0.055(4) 0.063(5) 0.037(4) -0.003(3) 0.009(3) 0.002(4)
C28 0.044(4) 0.040(4) 0.069(4) -0.002(3) 0.022(3) -0.004(3)
C29 0.072(5) 0.094(6) 0.058(5) 0.000(4) 0.005(4) 0.012(5)
C30 0.039(4) 0.033(4) 0.058(4) 0.006(3) 0.013(4) 0.000(3)
C31 0.053(5) 0.030(4) 0.053(4) 0.006(3) 0.016(4) 0.009(3)
C32 0.037(4) 0.029(4) 0.065(5) 0.014(3) 0.010(4) 0.013(3)
C33 0.057(5) 0.029(4) 0.045(4) 0.012(3) 0.003(4) 0.007(4)
C34 0.044(4) 0.027(4) 0.047(4) 0.011(3) 0.010(4) 0.002(3)
C35 0.041(4) 0.044(4) 0.051(4) 0.006(3) 0.011(4) -0.016(3)
C36 0.029(3) 0.044(4) 0.056(4) 0.004(3) 0.009(3) -0.004(3)
C37 0.037(4) 0.074(5) 0.049(4) 0.009(3) 0.007(3) 0.002(3)
C38 0.064(5) 0.054(5) 0.044(4) 0.012(3) 0.013(4) -0.001(4)
C39 0.052(4) 0.062(5) 0.054(4) 0.008(4) 0.014(4) 0.004(4)
C40 0.086(5) 0.046(5) 0.045(4) 0.000(3) 0.028(4) 0.000(4)
C41 0.064(5) 0.033(4) 0.049(4) 0.010(3) 0.011(4) 0.007(4)
C42 0.067(5) 0.042(4) 0.052(4) 0.010(3) 0.000(4) -0.003(4)
C43 0.041(4) 0.037(4) 0.071(5) 0.008(3) -0.002(4) 0.014(4)
C44 0.054(5) 0.039(5) 0.087(5) 0.004(4) -0.012(4) 0.013(4)
C45 0.049(5) 0.031(4) 0.103(6) 0.013(4) 0.022(5) 0.016(4)
C46 0.053(5) 0.041(5) 0.069(5) 0.007(4) 0.005(4) 0.007(4)
C47 0.050(5) 0.036(4) 0.107(6) 0.008(4) 0.030(4) 0.026(4)
C48 0.048(4) 0.046(5) 0.061(5) -0.002(3) 0.024(4) 0.011(4)
C49 0.042(4) 0.036(4) 0.047(4) -0.003(3) 0.010(4) 0.003(3)
C50 0.052(4) 0.047(4) 0.050(4) -0.009(3) 0.020(4) -0.003(4)
C51 0.052(4) 0.046(4) 0.044(4) 0.000(3) 0.008(3) -0.002(3)
C52 0.066(5) 0.039(4) 0.045(4) -0.004(3) 0.019(4) 0.000(4)
C53 0.068(5) 0.029(4) 0.069(5) -0.003(3) 0.025(4) 0.009(4)
C54 0.068(5) 0.054(5) 0.075(5) -0.003(4) 0.038(5) -0.004(4)
C55 0.105(6) 0.053(5) 0.050(5) 0.001(4) 0.041(5) 0.008(5)
C56 0.066(5) 0.049(5) 0.070(5) 0.007(4) 0.029(5) 0.001(4)
C57 0.063(5) 0.048(5) 0.065(5) -0.005(4) 0.035(5) -0.008(4)
C58 0.086(6) 0.091(6) 0.048(5) 0.010(4) 0.016(4) 0.007(5)

loop_
_atom_type_symbol
_atom_type_description
_atom_type_scat_dispersion_real
_atom_type_scat_dispersion_imag
_atom_type_scat_source
C C 0.0033 0.0016 'International Tables Vol C Tables 4.2.6.8 and 6.1.1.4'
H H 0.0000 0.0000 'International Tables Vol C Tables 4.2.6.8 and 6.1.1.4'
O O 0.0106 0.0060 'International Tables Vol C Tables 4.2.6.8 and 6.1.1.4'

loop_
_geom_angle_atom_site_label_1
_geom_angle_atom_site_label_2
_geom_angle_atom_site_label_3
_geom_angle
_geom_angle_site_symmetry_1
_geom_angle_site_symmetry_3
_geom_angle_publ_flag
C28 O1 C29 103.6(4) . . ?
C27 O2 C29 105.1(4) . . ?
C57 O3 C58 105.8(5) . . ?
C56 O4 C58 106.4(4) . . ?
C6 C1 C2 121.5(5) . . ?
C20 C1 C2 118.4(5) . . ?
C20 C1 C6 116.1(5) . . ?
C3 C2 C1 116.6(5) . . ?
C3 C2 C17 119.8(6) . . ?
C17 C2 C1 120.9(5) . . ?
C2 C3 C4 121.8(6) . . ?
C14 C3 C2 125.4(6) . . ?
C14 C3 C4 109.0(6) . . ?
C5 C4 C3 121.0(5) . . ?
C5 C4 C12 122.1(6) . . ?
C12 C4 C3 113.1(6) . . ?
C4 C5 C6 118.6(5) . . ?
C4 C5 C9 124.2(6) . . ?
C9 C5 C6 112.2(6) . . ?
C1 C6 C5 120.4(6) . . ?
C7 C6 C1 125.3(5) . . ?
C7 C6 C5 111.0(5) . . ?
C6 C7 C8 107.2(4) . . ?
C6 C7 C22 118.2(5) . . ?
C22 C7 C8 132.8(5) . . ?
C7 C8 H8A 111.2 . . ?
C7 C8 H8B 111.2 . . ?
C7 C8 C9 102.9(4) . . ?
H8A C8 H8B 109.1 . . ?
C9 C8 H8A 111.2 . . ?
C9 C8 H8B 111.2 . . ?
C5 C9 C8 105.9(5) . . ?
C10 C9 C5 114.6(6) . . ?
C10 C9 C8 138.4(6) . . ?
C9 C10 H10 119.1 . . ?
C9 C10 C11 121.7(5) . . ?
C11 C10 H10 119.1 . . ?
C10 C11 H11 119.1 . . ?
C12 C11 C10 121.9(5) . . ?
C12 C11 H11 119.1 . . ?
C4 C12 C11 114.9(6) . . ?
C4 C12 C13 106.6(5) . . ?
C11 C12 C13 137.1(6) . . ?
C12 C13 H13A 111.4 . . ?
C12 C13 H13B 111.4 . . ?
C12 C13 C14 101.9(4) . . ?
H13A C13 H13B 109.3 . . ?
C14 C13 H13A 111.4 . . ?
C14 C13 H13B 111.4 . . ?
C3 C14 C13 108.9(5) . . ?
C15 C14 C3 114.7(6) . . ?
C15 C14 C13 135.4(7) . . ?
C14 C15 H15 119.3 . . ?
C14 C15 C16 121.4(6) . . ?
C16 C15 H15 119.3 . . ?
C15 C16 H16 118.7 . . ?
C15 C16 C17 122.6(5) . . ?
C17 C16 H16 118.7 . . ?
C2 C17 C16 115.1(5) . . ?
C2 C17 C18 117.8(6) . . ?
C16 C17 C18 126.3(6) . . ?
C17 C18 H18 119.7 . . ?
C19 C18 C17 120.5(5) . . ?
C19 C18 H18 119.7 . . ?
C18 C19 C20 120.4(5) . . ?
C18 C19 C24 134.6(6) . . ?
C20 C19 C24 103.8(5) . . ?
C1 C20 C19 121.6(5) . . ?
C1 C20 C21 121.7(5) . . ?
C21 C20 C19 115.4(5) . . ?
C20 C21 C22 121.2(5) . . ?
C20 C21 C23 102.4(5) . . ?
C22 C21 C23 135.1(6) . . ?
C7 C22 H22 121.5 . . ?
C21 C22 C7 117.1(5) . . ?
C21 C22 H22 121.5 . . ?
C24 C23 C21 110.7(5) . . ?
C28 C23 C21 133.9(6) . . ?
C28 C23 C24 115.2(5) . . ?
C23 C24 C19 107.2(5) . . ?
C25 C24 C19 131.8(5) . . ?
C25 C24 C23 121.0(5) . . ?
C24 C25 H25 118.8 . . ?
C26 C25 C24 122.4(6) . . ?
C26 C25 H25 118.8 . . ?
C25 C26 H26 122.5 . . ?
C27 C26 C25 115.0(6) . . ?
C27 C26 H26 122.5 . . ?
C26 C27 O2 126.8(6) . . ?
C26 C27 C28 124.7(6) . . ?
C28 C27 O2 108.5(5) . . ?
C23 C28 O1 127.1(6) . . ?
C23 C28 C27 121.6(6) . . ?
C27 C28 O1 111.2(5) . . ?
O1 C29 H29A 109.9 . . ?
O1 C29 H29B 109.9 . . ?
O2 C29 O1 109.1(5) . . ?
O2 C29 H29A 109.9 . . ?
O2 C29 H29B 109.9 . . ?
H29A C29 H29B 108.3 . . ?
C35 C30 C31 122.1(5) . . ?
C49 C30 C31 118.2(5) . . ?
C49 C30 C35 116.0(6) . . ?
C32 C31 C30 116.7(5) . . ?
C32 C31 C46 118.1(6) . . ?
C46 C31 C30 121.9(6) . . ?
C31 C32 C33 121.7(6) . . ?
C43 C32 C31 125.8(6) . . ?
C43 C32 C33 109.4(6) . . ?
C34 C33 C32 120.0(5) . . ?
C34 C33 C41 121.8(6) . . ?
C41 C33 C32 112.8(6) . . ?
C33 C34 C35 120.6(5) . . ?
C33 C34 C38 124.4(5) . . ?
C38 C34 C35 110.2(6) . . ?
C30 C35 C34 118.9(6) . . ?
C36 C35 C30 125.3(5) . . ?
C36 C35 C34 111.8(5) . . ?
C35 C36 C37 107.0(5) . . ?
C35 C36 C51 117.3(5) . . ?
C51 C36 C37 134.1(5) . . ?
C36 C37 H37A 111.2 . . ?
C36 C37 H37B 111.2 . . ?
H37A C37 H37B 109.1 . . ?
C38 C37 C36 102.7(4) . . ?
C38 C37 H37A 111.2 . . ?
C38 C37 H37B 111.2 . . ?
C34 C38 C37 107.4(5) . . ?
C39 C38 C34 114.2(6) . . ?
C39 C38 C37 136.4(6) . . ?
C38 C39 H39 119.3 . . ?
C38 C39 C40 121.4(5) . . ?
C40 C39 H39 119.3 . . ?
C39 C40 H40 119.0 . . ?
C41 C40 C39 121.9(5) . . ?
C41 C40 H40 119.0 . . ?
C33 C41 C42 105.8(5) . . ?
C40 C41 C33 116.0(6) . . ?
C40 C41 C42 136.7(6) . . ?
C41 C42 H42A 111.1 . . ?
C41 C42 H42B 111.1 . . ?
C41 C42 C43 103.1(4) . . ?
H42A C42 H42B 109.1 . . ?
C43 C42 H42A 111.1 . . ?
C43 C42 H42B 111.1 . . ?
C32 C43 C42 107.9(5) . . ?
C44 C43 C32 115.2(6) . . ?
C44 C43 C42 135.3(6) . . ?
C43 C44 H44 119.6 . . ?
C43 C44 C45 120.8(6) . . ?
C45 C44 H44 119.6 . . ?
C44 C45 H45 118.2 . . ?
C44 C45 C46 123.5(6) . . ?
C46 C45 H45 118.2 . . ?
C31 C46 C47 116.8(6) . . ?
C45 C46 C31 116.2(6) . . ?
C45 C46 C47 125.8(6) . . ?
C46 C47 H47 118.9 . . ?
C48 C47 C46 122.3(6) . . ?
C48 C47 H47 118.9 . . ?
C47 C48 C49 118.4(6) . . ?
C47 C48 C53 136.8(6) . . ?
C49 C48 C53 104.2(5) . . ?
C30 C49 C48 122.0(6) . . ?
C30 C49 C50 121.8(5) . . ?
C50 C49 C48 114.5(5) . . ?
C49 C50 C51 120.9(5) . . ?
C49 C50 C52 103.4(5) . . ?
C51 C50 C52 134.7(6) . . ?
C36 C51 H51 120.9 . . ?
C50 C51 C36 118.3(5) . . ?
C50 C51 H51 120.9 . . ?
C53 C52 C50 110.4(6) . . ?
C57 C52 C50 134.2(6) . . ?
C57 C52 C53 115.4(6) . . ?
C52 C53 C48 106.7(5) . . ?
C54 C53 C48 131.6(6) . . ?
C54 C53 C52 121.7(6) . . ?
C53 C54 H54 119.9 . . ?
C53 C54 C55 120.1(6) . . ?
C55 C54 H54 119.9 . . ?
C54 C55 H55 121.2 . . ?
C56 C55 C54 117.5(6) . . ?
C56 C55 H55 121.2 . . ?
C55 C56 O4 126.9(6) . . ?
C55 C56 C57 123.3(7) . . ?
C57 C56 O4 109.9(6) . . ?
C52 C57 O3 128.3(6) . . ?
C56 C57 O3 109.8(6) . . ?
C56 C57 C52 121.9(6) . . ?
O3 C58 H58A 110.1 . . ?
O3 C58 H58B 110.1 . . ?
O4 C58 O3 108.0(5) . . ?
O4 C58 H58A 110.1 . . ?
O4 C58 H58B 110.1 . . ?
H58A C58 H58B 108.4 . . ?

loop_
_geom_bond_atom_site_label_1
_geom_bond_atom_site_label_2
_geom_bond_distance
_geom_bond_site_symmetry_2
_geom_bond_publ_flag
O1 C28 1.385(6) . ?
O1 C29 1.425(6) . ?
O2 C27 1.388(6) . ?
O2 C29 1.421(6) . ?
O3 C57 1.378(6) . ?
O3 C58 1.435(5) . ?
O4 C56 1.378(7) . ?
O4 C58 1.413(6) . ?
C1 C2 1.433(6) . ?
C1 C6 1.387(6) . ?
C1 C20 1.368(6) . ?
C2 C3 1.389(6) . ?
C2 C17 1.403(6) . ?
C3 C4 1.414(7) . ?
C3 C14 1.385(7) . ?
C4 C5 1.374(7) . ?
C4 C12 1.386(6) . ?
C5 C6 1.419(6) . ?
C5 C9 1.385(7) . ?
C6 C7 1.376(6) . ?
C7 C8 1.558(5) . ?
C7 C22 1.427(6) . ?
C8 H8A 0.9700 . ?
C8 H8B 0.9700 . ?
C8 C9 1.559(6) . ?
C9 C10 1.374(6) . ?
C10 H10 0.9300 . ?
C10 C11 1.430(7) . ?
C11 H11 0.9300 . ?
C11 C12 1.394(6) . ?
C12 C13 1.548(7) . ?
C13 H13A 0.9700 . ?
C13 H13B 0.9700 . ?
C13 C14 1.556(7) . ?
C14 C15 1.382(7) . ?
C15 H15 0.9300 . ?
C15 C16 1.409(6) . ?
C16 H16 0.9300 . ?
C16 C17 1.416(7) . ?
C17 C18 1.452(6) . ?
C18 H18 0.9300 . ?
C18 C19 1.348(6) . ?
C19 C20 1.418(6) . ?
C19 C24 1.486(7) . ?
C20 C21 1.407(6) . ?
C21 C22 1.408(6) . ?
C21 C23 1.475(6) . ?
C22 H22 0.9300 . ?
C23 C24 1.426(7) . ?
C23 C28 1.368(7) . ?
C24 C25 1.405(6) . ?
C25 H25 0.9300 . ?
C25 C26 1.374(6) . ?
C26 H26 0.9300 . ?
C26 C27 1.365(7) . ?
C27 C28 1.379(7) . ?
C29 H29A 0.9700 . ?
C29 H29B 0.9700 . ?
C30 C31 1.418(7) . ?
C30 C35 1.395(6) . ?
C30 C49 1.375(6) . ?
C31 C32 1.402(6) . ?
C31 C46 1.406(7) . ?
C32 C33 1.422(6) . ?
C32 C43 1.390(7) . ?
C33 C34 1.359(6) . ?
C33 C41 1.389(7) . ?
C34 C35 1.418(6) . ?
C34 C38 1.401(7) . ?
C35 C36 1.387(7) . ?
C36 C37 1.551(6) . ?
C36 C51 1.426(6) . ?
C37 H37A 0.9700 . ?
C37 H37B 0.9700 . ?
C37 C38 1.547(6) . ?
C38 C39 1.386(7) . ?
C39 H39 0.9300 . ?
C39 C40 1.436(7) . ?
C40 H40 0.9300 . ?
C40 C41 1.370(7) . ?
C41 C42 1.547(7) . ?
C42 H42A 0.9700 . ?
C42 H42B 0.9700 . ?
C42 C43 1.549(6) . ?
C43 C44 1.381(7) . ?
C44 H44 0.9300 . ?
C44 C45 1.398(7) . ?
C45 H45 0.9300 . ?
C45 C46 1.404(7) . ?
C46 C47 1.447(7) . ?
C47 H47 0.9300 . ?
C47 C48 1.354(7) . ?
C48 C49 1.435(6) . ?
C48 C53 1.491(7) . ?
C49 C50 1.401(7) . ?
C50 C51 1.407(6) . ?
C50 C52 1.478(7) . ?
C51 H51 0.9300 . ?
C52 C53 1.443(7) . ?
C52 C57 1.370(7) . ?
C53 C54 1.383(6) . ?
C54 H54 0.9300 . ?
C54 C55 1.391(7) . ?
C55 H55 0.9300 . ?
C55 C56 1.366(7) . ?
C56 C57 1.369(7) . ?
C58 H58A 0.9700 . ?
C58 H58B 0.9700 . ?

loop_
_geom_torsion_atom_site_label_1
_geom_torsion_atom_site_label_2
_geom_torsion_atom_site_label_3
_geom_torsion_atom_site_label_4
_geom_torsion
_geom_torsion_site_symmetry_1
_geom_torsion_site_symmetry_2
_geom_torsion_site_symmetry_3
_geom_torsion_site_symmetry_4
_geom_torsion_publ_flag
O2 C27 C28 O1 -0.4(7) . . . . ?
O2 C27 C28 C23 176.8(5) . . . . ?
O4 C56 C57 O3 -1.1(7) . . . . ?
O4 C56 C57 C52 179.7(6) . . . . ?
C1 C2 C3 C4 -2.9(8) . . . . ?
C1 C2 C3 C14 -158.5(5) . . . . ?
C1 C2 C17 C16 166.4(5) . . . . ?
C1 C2 C17 C18 -4.2(7) . . . . ?
C1 C6 C7 C8 -161.9(5) . . . . ?
C1 C6 C7 C22 4.9(8) . . . . ?
C1 C20 C21 C22 5.4(8) . . . . ?
C1 C20 C21 C23 174.3(5) . . . . ?
C2 C1 C6 C5 -2.7(8) . . . . ?
C2 C1 C6 C7 155.1(5) . . . . ?
C2 C1 C20 C19 5.3(8) . . . . ?
C2 C1 C20 C21 -161.0(5) . . . . ?
C2 C3 C4 C5 1.5(8) . . . . ?
C2 C3 C4 C12 -157.0(5) . . . . ?
C2 C3 C14 C13 161.2(5) . . . . ?
C2 C3 C14 C15 -9.5(9) . . . . ?
C2 C17 C18 C19 5.1(8) . . . . ?
C3 C2 C17 C16 5.7(7) . . . . ?
C3 C2 C17 C18 -164.9(5) . . . . ?
C3 C4 C5 C6 -0.5(8) . . . . ?
C3 C4 C5 C9 -153.4(6) . . . . ?
C3 C4 C12 C11 162.5(5) . . . . ?
C3 C4 C12 C13 -6.2(6) . . . . ?
C3 C14 C15 C16 6.9(8) . . . . ?
C4 C3 C14 C13 3.0(6) . . . . ?
C4 C3 C14 C15 -167.7(5) . . . . ?
C4 C5 C6 C1 1.1(8) . . . . ?
C4 C5 C6 C7 -159.6(5) . . . . ?
C4 C5 C9 C8 162.1(5) . . . . ?
C4 C5 C9 C10 -8.4(8) . . . . ?
C4 C12 C13 C14 7.2(6) . . . . ?
C5 C4 C12 C11 4.3(8) . . . . ?
C5 C4 C12 C13 -164.4(5) . . . . ?
C5 C6 C7 C8 -2.3(6) . . . . ?
C5 C6 C7 C22 164.5(5) . . . . ?
C5 C9 C10 C11 6.3(8) . . . . ?
C6 C1 C2 C3 3.5(8) . . . . ?
C6 C1 C2 C17 -157.8(5) . . . . ?
C6 C1 C20 C19 163.5(5) . . . . ?
C6 C1 C20 C21 -2.9(8) . . . . ?
C6 C5 C9 C8 7.7(6) . . . . ?
C6 C5 C9 C10 -162.8(5) . . . . ?
C6 C7 C8 C9 6.5(5) . . . . ?
C6 C7 C22 C21 -2.2(7) . . . . ?
C7 C8 C9 C5 -8.5(6) . . . . ?
C7 C8 C9 C10 158.5(7) . . . . ?
C8 C7 C22 C21 160.5(5) . . . . ?
C8 C9 C10 C11 -159.9(6) . . . . ?
C9 C5 C6 C1 157.1(5) . . . . ?
C9 C5 C6 C7 -3.6(7) . . . . ?
C9 C10 C11 C12 0.8(9) . . . . ?
C10 C11 C12 C4 -6.1(8) . . . . ?
C10 C11 C12 C13 157.9(6) . . . . ?
C11 C12 C13 C14 -157.6(6) . . . . ?
C12 C4 C5 C6 156.1(5) . . . . ?
C12 C4 C5 C9 3.2(9) . . . . ?
C12 C13 C14 C3 -6.2(6) . . . . ?
C12 C13 C14 C15 161.6(6) . . . . ?
C13 C14 C15 C16 -160.4(6) . . . . ?
C14 C3 C4 C5 160.6(5) . . . . ?
C14 C3 C4 C12 2.1(7) . . . . ?
C14 C15 C16 C17 1.5(9) . . . . ?
C15 C16 C17 C2 -8.0(8) . . . . ?
C15 C16 C17 C18 161.7(5) . . . . ?
C16 C17 C18 C19 -164.4(5) . . . . ?
C17 C2 C3 C4 158.7(5) . . . . ?
C17 C2 C3 C14 3.1(9) . . . . ?
C17 C18 C19 C20 -0.8(8) . . . . ?
C17 C18 C19 C24 164.4(5) . . . . ?
C18 C19 C20 C1 -4.5(8) . . . . ?
C18 C19 C20 C21 162.6(5) . . . . ?
C18 C19 C24 C23 -163.9(6) . . . . ?
C18 C19 C24 C25 14.2(11) . . . . ?
C19 C20 C21 C22 -161.7(5) . . . . ?
C19 C20 C21 C23 7.1(6) . . . . ?
C19 C24 C25 C26 -178.9(5) . . . . ?
C20 C1 C2 C3 160.4(5) . . . . ?
C20 C1 C2 C17 -0.9(8) . . . . ?
C20 C1 C6 C5 -160.1(5) . . . . ?
C20 C1 C6 C7 -2.3(8) . . . . ?
C20 C19 C24 C23 3.1(6) . . . . ?
C20 C19 C24 C25 -178.8(6) . . . . ?
C20 C21 C22 C7 -2.7(8) . . . . ?
C20 C21 C23 C24 -4.7(6) . . . . ?
C20 C21 C23 C28 -179.9(6) . . . . ?
C21 C23 C24 C19 1.1(6) . . . . ?
C21 C23 C24 C25 -177.3(5) . . . . ?
C21 C23 C28 O1 -4.9(11) . . . . ?
C21 C23 C28 C27 178.4(6) . . . . ?
C22 C7 C8 C9 -157.5(6) . . . . ?
C22 C21 C23 C24 161.7(6) . . . . ?
C22 C21 C23 C28 -13.4(11) . . . . ?
C23 C21 C22 C7 -167.2(6) . . . . ?
C23 C24 C25 C26 -1.1(8) . . . . ?
C24 C19 C20 C1 -173.8(5) . . . . ?
C24 C19 C20 C21 -6.6(6) . . . . ?
C24 C23 C28 O1 -179.8(5) . . . . ?
C24 C23 C28 C27 3.4(8) . . . . ?
C24 C25 C26 C27 1.0(8) . . . . ?
C25 C26 C27 O2 -179.3(5) . . . . ?
C25 C26 C27 C28 1.4(9) . . . . ?
C26 C27 C28 O1 179.0(5) . . . . ?
C26 C27 C28 C23 -3.8(10) . . . . ?
C27 O2 C29 O1 -15.7(6) . . . . ?
C28 O1 C29 O2 15.2(6) . . . . ?
C28 C23 C24 C19 177.2(5) . . . . ?
C28 C23 C24 C25 -1.2(8) . . . . ?
C29 O1 C28 C23 173.9(6) . . . . ?
C29 O1 C28 C27 -9.1(6) . . . . ?
C29 O2 C27 C26 -169.6(6) . . . . ?
C29 O2 C27 C28 9.8(7) . . . . ?
C30 C31 C32 C33 0.2(8) . . . . ?
C30 C31 C32 C43 -157.5(6) . . . . ?
C30 C31 C46 C45 162.8(5) . . . . ?
C30 C31 C46 C47 -5.2(8) . . . . ?
C30 C35 C36 C37 -161.6(5) . . . . ?
C30 C35 C36 C51 6.2(9) . . . . ?
C30 C49 C50 C51 4.9(9) . . . . ?
C30 C49 C50 C52 175.2(5) . . . . ?
C31 C30 C35 C34 -1.7(8) . . . . ?
C31 C30 C35 C36 154.0(6) . . . . ?
C31 C30 C49 C48 4.1(8) . . . . ?
C31 C30 C49 C50 -160.6(5) . . . . ?
C31 C32 C33 C34 -1.4(8) . . . . ?
C31 C32 C33 C41 -155.8(5) . . . . ?
C31 C32 C43 C42 161.5(5) . . . . ?
C31 C32 C43 C44 -6.4(9) . . . . ?
C31 C46 C47 C48 6.5(9) . . . . ?
C32 C31 C46 C45 4.1(8) . . . . ?
C32 C31 C46 C47 -163.9(5) . . . . ?
C32 C33 C34 C35 1.0(8) . . . . ?
C32 C33 C34 C38 -152.1(5) . . . . ?
C32 C33 C41 C40 159.1(5) . . . . ?
C32 C33 C41 C42 -9.3(6) . . . . ?
C32 C43 C44 C45 3.9(8) . . . . ?
C33 C32 C43 C42 1.6(6) . . . . ?
C33 C32 C43 C44 -166.4(5) . . . . ?
C33 C34 C35 C30 0.5(8) . . . . ?
C33 C34 C35 C36 -158.3(5) . . . . ?
C33 C34 C38 C37 162.6(5) . . . . ?
C33 C34 C38 C39 -3.9(8) . . . . ?
C33 C41 C42 C43 9.4(6) . . . . ?
C34 C33 C41 C40 5.1(8) . . . . ?
C34 C33 C41 C42 -163.2(5) . . . . ?
C34 C35 C36 C37 -4.4(6) . . . . ?
C34 C35 C36 C51 163.4(5) . . . . ?
C34 C38 C39 C40 2.6(8) . . . . ?
C35 C30 C31 C32 1.4(8) . . . . ?
C35 C30 C31 C46 -157.7(6) . . . . ?
C35 C30 C49 C48 163.3(5) . . . . ?
C35 C30 C49 C50 -1.5(8) . . . . ?
C35 C34 C38 C37 7.1(6) . . . . ?
C35 C34 C38 C39 -159.4(5) . . . . ?
C35 C36 C37 C38 8.1(6) . . . . ?
C35 C36 C51 C50 -2.5(8) . . . . ?
C36 C37 C38 C34 -9.2(6) . . . . ?
C36 C37 C38 C39 152.9(7) . . . . ?
C37 C36 C51 C50 161.2(6) . . . . ?
C37 C38 C39 C40 -158.6(6) . . . . ?
C38 C34 C35 C30 157.0(5) . . . . ?
C38 C34 C35 C36 -1.8(7) . . . . ?
C38 C39 C40 C41 2.6(9) . . . . ?
C39 C40 C41 C33 -6.3(8) . . . . ?
C39 C40 C41 C42 157.2(6) . . . . ?
C40 C41 C42 C43 -155.2(7) . . . . ?
C41 C33 C34 C35 153.2(5) . . . . ?
C41 C33 C34 C38 0.0(9) . . . . ?
C41 C42 C43 C32 -6.7(6) . . . . ?
C41 C42 C43 C44 157.7(6) . . . . ?
C42 C43 C44 C45 -159.7(6) . . . . ?
C43 C32 C33 C34 159.6(5) . . . . ?
C43 C32 C33 C41 5.1(7) . . . . ?
C43 C44 C45 C46 2.4(9) . . . . ?
C44 C45 C46 C31 -6.5(9) . . . . ?
C44 C45 C46 C47 160.3(6) . . . . ?
C45 C46 C47 C48 -160.2(6) . . . . ?
C46 C31 C32 C33 160.0(5) . . . . ?
C46 C31 C32 C43 2.3(9) . . . . ?
C46 C47 C48 C49 -2.6(9) . . . . ?
C46 C47 C48 C53 166.7(6) . . . . ?
C47 C48 C49 C30 -2.9(9) . . . . ?
C47 C48 C49 C50 162.9(5) . . . . ?
C47 C48 C53 C52 -164.9(7) . . . . ?
C47 C48 C53 C54 14.4(12) . . . . ?
C48 C49 C50 C51 -160.9(5) . . . . ?
C48 C49 C50 C52 9.4(6) . . . . ?
C48 C53 C54 C55 178.1(6) . . . . ?
C49 C30 C31 C32 159.2(5) . . . . ?
C49 C30 C31 C46 0.1(8) . . . . ?
C49 C30 C35 C34 -160.0(5) . . . . ?
C49 C30 C35 C36 -4.2(9) . . . . ?
C49 C48 C53 C52 5.4(6) . . . . ?
C49 C48 C53 C54 -175.3(6) . . . . ?
C49 C50 C51 C36 -2.8(8) . . . . ?
C49 C50 C52 C53 -5.4(6) . . . . ?
C49 C50 C52 C57 172.1(7) . . . . ?
C50 C52 C53 C48 -0.1(6) . . . . ?
C50 C52 C53 C54 -179.5(5) . . . . ?
C50 C52 C57 O3 2.1(11) . . . . ?
C50 C52 C57 C56 -178.9(6) . . . . ?
C51 C36 C37 C38 -156.8(6) . . . . ?
C51 C50 C52 C53 162.9(6) . . . . ?
C51 C50 C52 C57 -19.7(11) . . . . ?
C52 C50 C51 C36 -169.4(6) . . . . ?
C52 C53 C54 C55 -2.7(9) . . . . ?
C53 C48 C49 C30 -175.4(5) . . . . ?
C53 C48 C49 C50 -9.6(7) . . . . ?
C53 C52 C57 O3 179.5(5) . . . . ?
C53 C52 C57 C56 -1.5(9) . . . . ?
C53 C54 C55 C56 1.6(9) . . . . ?
C54 C55 C56 O4 -179.5(6) . . . . ?
C54 C55 C56 C57 -0.5(10) . . . . ?
C55 C56 C57 O3 179.8(6) . . . . ?
C55 C56 C57 C52 0.6(10) . . . . ?
C56 O4 C58 O3 2.6(7) . . . . ?
C57 O3 C58 O4 -3.2(7) . . . . ?
C57 C52 C53 C48 -178.1(5) . . . . ?
C57 C52 C53 C54 2.5(8) . . . . ?
C58 O3 C57 C52 -178.2(6) . . . . ?
C58 O3 C57 C56 2.7(7) . . . . ?
C58 O4 C56 C55 178.1(7) . . . . ?
C58 O4 C56 C57 -1.0(7) . . . . ?
